data_9016219
loop_
_publ_author_name
'Fourquet, J.'
'Plet, F.'
'de Pape, R.'

_publ_section_title
;
 La structure cristalline de Rb2 Al F5, H2 O. Retour critique sur
 le type structural Tl2 Al F5
 _cod_database_code 1000200
;
_journal_name_full 'Revue de Chimie Minerale'
_journal_page_first 19
_journal_page_last 26
_journal_volume 18
_journal_year 1981
_chemical_formula_sum 'Al F5 O Rb2'
_space_group_IT_number 63
_symmetry_space_group_name_Hall '-C 2c 2'
_symmetry_space_group_name_H-M 'C m c m'
_cell_angle_alpha 90
_cell_angle_beta 90
_cell_angle_gamma 90
_cell_length_a 9.604
_cell_length_b 8.379
_cell_length_c 7.542
_cell_formula_units_Z 4
_cell_volume 606.919
_database_code_amcsd 0015391
_exptl_crystal_density_diffrn 3.381
_cod_duplicate_entry 1000200
_cod_original_formula_sum 'Rb2 Al F5 O'
_cod_database_code 9016219
_amcsd_formula_title 'Al F5 H2 O Rb2'

loop_
_space_group_symop_operation_xyz
x,y,z
1/2+x,1/2+y,z
x,-y,1/2+z
1/2+x,1/2-y,1/2+z
-x,y,1/2-z
1/2-x,1/2+y,1/2-z
-x,y,z
1/2-x,1/2+y,z
x,-y,-z
1/2+x,1/2-y,-z
x,y,1/2-z
1/2+x,1/2+y,1/2-z
-x,-y,1/2+z
1/2-x,1/2-y,1/2+z
-x,-y,-z
1/2-x,1/2-y,-z

loop_
_atom_site_aniso_label
_atom_site_aniso_U_11
_atom_site_aniso_U_22
_atom_site_aniso_U_33
_atom_site_aniso_U_12
_atom_site_aniso_U_13
_atom_site_aniso_U_23
Rb1 0.02470 0.01940 0.01570 -0.00670 0.00000 0.00000
Al1 0.01260 0.00950 0.00610 0.00000 0.00000 -0.00090
F1 0.01420 0.02420 0.01660 0.00000 0.00000 -0.00340
F2 0.03080 0.01130 0.01720 0.00000 0.00000 0.00240
F3 0.02920 0.02180 0.00660 0.00000 0.00000 0.00000
O1 0.03370 0.02370 0.03680 0.00000 0.00000 0.00000

loop_
_atom_site_label
_atom_site_fract_x
_atom_site_fract_y
_atom_site_fract_z
Rb1 0.28350 0.21950 0.25000
Al1 0.00000 0.00000 0.00000
F1 0.18460 0.00000 0.00000
F2 0.00000 0.21380 0.00900
F3 0.00000 0.99060 0.25000
O1 0.00000 0.45670 0.25000

loop_
_cod_related_entry_id
_cod_related_entry_database
_cod_related_entry_code
1 AMCSD 0015391
